data_4104673
loop_
_publ_author_name
'Martin Bindl'
'Robert Stade'
'Eike K. Heilmann'
'Alexandre Picot'
'Richard Goddard'
'Alois F\"urstner'

_publ_section_title
;
 Molybdenum Nitride Complexes with Ph3SiO Ligands Are Exceedingly
 Practical and Tolerant Precatalysts for Alkyne Metathesis and Efficient
 Nitrogen Transfer Agents
;
_journal_name_full 'Journal of the American Chemical Society'
_journal_page_first 9468
_journal_page_last 9470
_journal_paper_doi 10.1021/ja903259g
_journal_volume 131
_journal_year 2009
_chemical_compound_source toluene
_chemical_formula_moiety 'C59 H50 MO N2 O3 Si3, C7 H8'
_chemical_formula_sum 'C66 H58 Mo N2 O3 Si3'
_chemical_formula_weight 1107.35
_chemical_name_systematic
; 
 N-pyridine-tris(triphenylsiloxy)-molybdenum-nitride
;
_space_group_IT_number 2
_symmetry_cell_setting triclinic
_symmetry_Int_Tables_number 2
_symmetry_space_group_name_Hall '-P 1'
_symmetry_space_group_name_H-M 'P -1'
_atom_sites_solution_hydrogens geom
_atom_sites_solution_primary direct
_atom_sites_solution_secondary difmap
_audit_block_code BMA-BC-117-01
_audit_creation_date 2008-07-23
_cell_angle_alpha 87.206(1)
_cell_angle_beta 77.527(1)
_cell_angle_gamma 64.003(1)
_cell_formula_units_Z 2
_cell_length_a 13.0697(2)
_cell_length_b 13.5755(3)
_cell_length_c 18.2169(3)
_cell_measurement_reflns_used 71022
_cell_measurement_temperature 100
_cell_measurement_theta_max 31.51
_cell_measurement_theta_min 2.91
_cell_volume 2832.69(9)
_computing_cell_refinement 'DENZO (Bruker AXS, 2006)'
_computing_data_collection 'DATCOL (Bruker AXS, 2006)'
_computing_data_reduction 'SAINT software (Bruker AXS, 2004)'
_computing_molecular_graphics 'DIAMOND (Crystal Impact GbR, 2005)'
_computing_structure_refinement 'SHELXL-97 (Sheldrick, 2008)'
_computing_structure_solution 'SHELXS-97 (Sheldrick, 2008)'
_diffrn_ambient_temperature 100
_diffrn_detector_area_resol_mean 18.02
_diffrn_measured_fraction_theta_full 0.994
_diffrn_measured_fraction_theta_max 0.994
_diffrn_measurement_device_type 'Bruker AXS Enraf-Nonius KappaCCD'
_diffrn_measurement_method 'CCD \f- and \w-scans'
_diffrn_radiation_monochromator graphite
_diffrn_radiation_source '0.2 x 2mm^2^ focus rotating anode'
_diffrn_radiation_type MoK\a
_diffrn_radiation_wavelength 0.71073
_diffrn_reflns_av_R_equivalents 0.0540
_diffrn_reflns_av_sigmaI/netI 0.0478
_diffrn_reflns_limit_h_max 19
_diffrn_reflns_limit_h_min -19
_diffrn_reflns_limit_k_max 19
_diffrn_reflns_limit_k_min -19
_diffrn_reflns_limit_l_max 26
_diffrn_reflns_limit_l_min -26
_diffrn_reflns_number 86247
_diffrn_reflns_theta_full 31.59
_diffrn_reflns_theta_max 31.59
_diffrn_reflns_theta_min 2.91
_exptl_absorpt_coefficient_mu 0.343
_exptl_absorpt_correction_T_max 0.94306
_exptl_absorpt_correction_T_min 0.86938
_exptl_absorpt_correction_type gaussian
_exptl_absorpt_process_details 'SADABS (Bruker AXS, 2008)'
_exptl_crystal_colour 'light yellow'
_exptl_crystal_density_diffrn 1.298
_exptl_crystal_description prism
_exptl_crystal_F_000 1152
_exptl_crystal_size_max 0.22
_exptl_crystal_size_mid 0.12
_exptl_crystal_size_min 0.10
_refine_diff_density_max 4.420
_refine_diff_density_min -1.628
_refine_diff_density_rms 0.107
_refine_ls_extinction_method none
_refine_ls_goodness_of_fit_ref 1.048
_refine_ls_hydrogen_treatment constr
_refine_ls_matrix_type full
_refine_ls_number_parameters 677
_refine_ls_number_reflns 18892
_refine_ls_number_restraints 0
_refine_ls_restrained_S_all 1.048
_refine_ls_R_factor_all 0.0784
_refine_ls_R_factor_gt 0.0586
_refine_ls_shift/su_max 0.001
_refine_ls_shift/su_mean 0.000
_refine_ls_structure_factor_coef Fsqd
_refine_ls_weighting_details 'calc w=1/[\s^2^(Fo^2^)+(0.0690P)^2^+5.1609P] where P=(Fo^2^+2Fc^2^)/3'
_refine_ls_weighting_scheme calc
_refine_ls_wR_factor_gt 0.1433
_refine_ls_wR_factor_ref 0.1565
_reflns_number_gt 14883
_reflns_number_total 18892
_reflns_threshold_expression >2sigma(I)
_cod_data_source_file ja903259g_si_001.cif
_cod_data_source_block 6300
_cod_original_sg_symbol_Hall '-p 1'
_cod_database_code 4104673

loop_
_symmetry_equiv_pos_as_xyz
'x, y, z'
'-x, -y, -z'

loop_
_atom_site_label
_atom_site_type_symbol
_atom_site_fract_x
_atom_site_fract_y
_atom_site_fract_z
_atom_site_U_iso_or_equiv
_atom_site_adp_type
_atom_site_occupancy
_atom_site_symmetry_multiplicity
_atom_site_calc_flag
_atom_site_refinement_flags
C1 C 0.0104(3) 0.7932(2) 0.98431(15) 0.0265(5) Uani 1 1 d .
H1 H -0.0191 0.8640 1.0053 0.032 Uiso 1 1 calc R
C2 C 0.0087(3) 0.7105(2) 1.03088(16) 0.0315(6) Uani 1 1 d .
H2 H -0.0210 0.7256 1.0824 0.038 Uiso 1 1 calc R
C3 C 0.0517(2) 0.6048(2) 1.00043(16) 0.0267(5) Uani 1 1 d .
H3 H 0.0513 0.5480 1.0311 0.032 Uiso 1 1 calc R
C4 C 0.0951(2) 0.5853(2) 0.92371(16) 0.0269(5) Uani 1 1 d .
H4 H 0.1238 0.5154 0.9014 0.032 Uiso 1 1 calc R
C5 C 0.0947(2) 0.6727(2) 0.88068(15) 0.0242(5) Uani 1 1 d .
H5 H 0.1248 0.6596 0.8291 0.029 Uiso 1 1 calc R
C6 C 0.3748(2) 0.8217(2) 0.93331(14) 0.0215(4) Uani 1 1 d .
C7 C 0.2837(2) 0.8672(3) 0.99679(16) 0.0308(6) Uani 1 1 d .
H7 H 0.2126 0.8663 0.9978 0.037 Uiso 1 1 calc R
C8 C 0.2975(3) 0.9134(3) 1.05820(17) 0.0356(7) Uani 1 1 d .
H8 H 0.2360 0.9429 1.0998 0.043 Uiso 1 1 calc R
C9 C 0.4031(3) 0.9156(3) 1.05747(16) 0.0330(6) Uani 1 1 d .
H9 H 0.4130 0.9450 1.0990 0.040 Uiso 1 1 calc R
C10 C 0.4940(2) 0.8736(2) 0.99425(16) 0.0287(5) Uani 1 1 d .
H10 H 0.5641 0.8765 0.9931 0.034 Uiso 1 1 calc R
C11 C 0.4798(2) 0.8274(2) 0.93281(14) 0.0229(5) Uani 1 1 d .
H11 H 0.5408 0.7998 0.8908 0.027 Uiso 1 1 calc R
C12 C 0.4609(2) 0.7487(2) 0.76385(14) 0.0199(4) Uani 1 1 d .
C13 C 0.5806(2) 0.6787(2) 0.75132(15) 0.0228(5) Uani 1 1 d .
H13 H 0.6102 0.6325 0.7887 0.027 Uiso 1 1 calc R
C14 C 0.6556(2) 0.6770(2) 0.68396(16) 0.0273(5) Uani 1 1 d .
H14 H 0.7347 0.6296 0.6763 0.033 Uiso 1 1 calc R
C15 C 0.6126(3) 0.7459(3) 0.62838(17) 0.0337(6) Uani 1 1 d .
H15 H 0.6630 0.7454 0.5835 0.040 Uiso 1 1 calc R
C16 C 0.4942(3) 0.8161(3) 0.63922(17) 0.0361(7) Uani 1 1 d .
H16 H 0.4655 0.8626 0.6018 0.043 Uiso 1 1 calc R
C17 C 0.4188(2) 0.8165(2) 0.70626(15) 0.0277(5) Uani 1 1 d .
H17 H 0.3395 0.8625 0.7129 0.033 Uiso 1 1 calc R
C18 C 0.3813(2) 0.6107(2) 0.8797(2) 0.0372(7) Uani 1 1 d .
C19 C 0.3696(4) 0.5827(4) 0.9559(3) 0.0641(14) Uani 1 1 d .
H19 H 0.3489 0.6374 0.9925 0.077 Uiso 1 1 calc R
C20 C 0.3868(5) 0.4800(4) 0.9792(4) 0.0708(16) Uani 1 1 d .
H20 H 0.3732 0.4661 1.0300 0.085 Uiso 1 1 calc R
C21 C 0.4234(4) 0.4024(4) 0.9262(3) 0.0640(13) Uani 1 1 d .
H21 H 0.4436 0.3311 0.9414 0.077 Uiso 1 1 calc R
C22 C 0.4344(3) 0.4180(4) 0.8488(4) 0.081(2) Uani 1 1 d .
H22 H 0.4557 0.3606 0.8141 0.097 Uiso 1 1 calc R
C23 C 0.4103(3) 0.5310(3) 0.8249(3) 0.0617(14) Uani 1 1 d .
H23 H 0.4148 0.5473 0.7745 0.074 Uiso 1 1 calc R
C24 C 0.1793(2) 1.15000(19) 0.78905(13) 0.0195(4) Uani 1 1 d .
C25 C 0.1777(2) 1.2547(2) 0.78123(14) 0.0233(5) Uani 1 1 d .
H25 H 0.1399 1.3009 0.7464 0.028 Uiso 1 1 calc R
C26 C 0.2320(3) 1.2896(2) 0.82491(17) 0.0303(6) Uani 1 1 d .
H26 H 0.2319 1.3580 0.8182 0.036 Uiso 1 1 calc R
C27 C 0.2861(3) 1.2229(3) 0.87835(18) 0.0343(6) Uani 1 1 d .
H27 H 0.3214 1.2469 0.9079 0.041 Uiso 1 1 calc R
C28 C 0.2877(3) 1.1199(2) 0.88783(17) 0.0312(6) Uani 1 1 d .
H28 H 0.3233 1.0752 0.9240 0.037 Uiso 1 1 calc R
C29 C 0.2355(2) 1.0843(2) 0.84292(15) 0.0241(5) Uani 1 1 d .
H29 H 0.2381 1.0148 0.8490 0.029 Uiso 1 1 calc R
C30 C -0.0399(2) 1.21415(19) 0.72853(14) 0.0193(4) Uani 1 1 d .
C31 C -0.0687(2) 1.2774(2) 0.66680(15) 0.0243(5) Uani 1 1 d .
H31 H -0.0119 1.2641 0.6228 0.029 Uiso 1 1 calc R
C32 C -0.1812(3) 1.3604(2) 0.66981(17) 0.0305(6) Uani 1 1 d .
H32 H -0.1985 1.4024 0.6284 0.037 Uiso 1 1 calc R
C33 C -0.2669(2) 1.3799(2) 0.73466(18) 0.0312(6) Uani 1 1 d .
H33 H -0.3421 1.4345 0.7366 0.037 Uiso 1 1 calc R
C34 C -0.2403(2) 1.3177(2) 0.79689(18) 0.0306(6) Uani 1 1 d .
H34 H -0.2978 1.3307 0.8405 0.037 Uiso 1 1 calc R
C35 C -0.1276(2) 1.2358(2) 0.79390(15) 0.0265(5) Uani 1 1 d .
H35 H -0.1103 1.1951 0.8358 0.032 Uiso 1 1 calc R
C36 C 0.2034(2) 1.0747(2) 0.62907(14) 0.0217(5) Uani 1 1 d .
C37 C 0.2839(2) 1.1173(2) 0.60434(16) 0.0278(5) Uani 1 1 d .
H37 H 0.2921 1.1622 0.6374 0.033 Uiso 1 1 calc R
C38 C 0.3523(3) 1.0944(3) 0.53156(17) 0.0358(7) Uani 1 1 d .
H38 H 0.4049 1.1242 0.5164 0.043 Uiso 1 1 calc R
C39 C 0.3420(3) 1.0274(3) 0.48200(16) 0.0384(7) Uani 1 1 d .
H39 H 0.3867 1.0128 0.4331 0.046 Uiso 1 1 calc R
C40 C 0.2649(3) 0.9822(3) 0.50533(17) 0.0375(7) Uani 1 1 d .
H40 H 0.2590 0.9359 0.4722 0.045 Uiso 1 1 calc R
C41 C 0.1958(3) 1.0052(3) 0.57813(15) 0.0299(6) Uani 1 1 d .
H41 H 0.1442 0.9742 0.5930 0.036 Uiso 1 1 calc R
C42 C -0.2496(2) 0.9676(2) 0.73193(14) 0.0229(5) Uani 1 1 d .
C43 C -0.3490(2) 0.9499(2) 0.73857(15) 0.0269(5) Uani 1 1 d .
H43 H -0.3448 0.8808 0.7496 0.032 Uiso 1 1 calc R
C44 C -0.4542(2) 1.0350(3) 0.72881(17) 0.0325(6) Uani 1 1 d .
H44 H -0.5196 1.0222 0.7335 0.039 Uiso 1 1 calc R
C45 C -0.4615(3) 1.1377(3) 0.71234(19) 0.0373(7) Uani 1 1 d .
H45 H -0.5318 1.1941 0.7059 0.045 Uiso 1 1 calc R
C46 C -0.3642(3) 1.1570(3) 0.7054(2) 0.0375(7) Uani 1 1 d .
H46 H -0.3691 1.2263 0.6940 0.045 Uiso 1 1 calc R
C47 C -0.2593(2) 1.0729(2) 0.71561(17) 0.0295(6) Uani 1 1 d .
H47 H -0.1947 1.0867 0.7115 0.035 Uiso 1 1 calc R
C48 C -0.1233(2) 0.7335(2) 0.78405(16) 0.0251(5) Uani 1 1 d .
C49 C -0.0772(3) 0.6350(2) 0.74154(19) 0.0346(6) Uani 1 1 d .
H49 H -0.0352 0.6293 0.6924 0.042 Uiso 1 1 calc R
C50 C -0.0931(3) 0.5446(3) 0.7715(2) 0.0444(9) Uani 1 1 d .
H50 H -0.0620 0.4797 0.7422 0.053 Uiso 1 1 calc R
C51 C -0.1546(3) 0.5511(3) 0.8444(2) 0.0417(8) Uani 1 1 d .
H51 H -0.1655 0.4910 0.8639 0.050 Uiso 1 1 calc R
C52 C -0.2003(3) 0.6476(3) 0.8884(2) 0.0379(7) Uani 1 1 d .
H52 H -0.2411 0.6520 0.9377 0.045 Uiso 1 1 calc R
C53 C -0.1848(2) 0.7379(2) 0.85868(18) 0.0307(6) Uani 1 1 d .
H53 H -0.2155 0.8023 0.8886 0.037 Uiso 1 1 calc R
C54 C 0.0044(2) 0.8200(2) 0.65444(15) 0.0272(5) Uani 1 1 d .
C55 C -0.0248(3) 0.8613(3) 0.58634(16) 0.0331(6) Uani 1 1 d .
H55 H -0.1019 0.9083 0.5857 0.040 Uiso 1 1 calc R
C56 C 0.0595(3) 0.8335(3) 0.51896(18) 0.0404(7) Uani 1 1 d .
H56 H 0.0381 0.8633 0.4745 0.048 Uiso 1 1 calc R
C57 C 0.1745(3) 0.7621(3) 0.51809(18) 0.0414(8) Uani 1 1 d .
H57 H 0.2297 0.7410 0.4729 0.050 Uiso 1 1 calc R
C58 C 0.2068(3) 0.7219(3) 0.5858(2) 0.0468(9) Uani 1 1 d .
H58 H 0.2843 0.6758 0.5863 0.056 Uiso 1 1 calc R
C59 C 0.1222(3) 0.7513(3) 0.65260(19) 0.0385(7) Uani 1 1 d .
H59 H 0.1446 0.7244 0.6974 0.046 Uiso 1 1 calc R
C60 C 0.1790(10) 0.4275(9) 0.5651(6) 0.067(2) Uiso 0.50 1 d P
C61 C 0.0770(7) 0.4752(7) 0.5297(4) 0.0410(14) Uiso 0.50 1 d P
C62 C 0.0351(9) 0.4074(8) 0.4965(5) 0.0512(18) Uiso 0.50 1 d P
C63 C 0.0626(10) 0.5483(9) 0.5336(6) 0.064(2) Uiso 0.50 1 d P
C64 C 0.1320(10) 0.4259(9) 0.5366(6) 0.062(2) Uiso 0.50 1 d P
C65 C 0.0899(7) 0.3653(6) 0.5041(4) 0.0402(14) Uiso 0.50 1 d P
C66 C 0.0084(6) 0.5881(5) 0.5265(3) 0.0282(11) Uiso 0.50 1 d P
C67 C 0.4737(10) 0.5429(10) 0.4250(7) 0.072(3) Uiso 0.50 1 d P
C68 C 0.4696(9) 0.4340(9) 0.4782(6) 0.053(2) Uiso 0.50 1 d P
C69 C 0.4627(10) 0.4574(9) 0.4549(7) 0.059(3) Uiso 0.50 1 d P
C70 C 0.5147(9) 0.5649(9) 0.3886(6) 0.063(2) Uiso 0.50 1 d P
C71 C 0.4833(10) 0.4066(9) 0.5253(7) 0.066(2) Uiso 0.50 1 d P
C72 C 0.5001(14) 0.5292(13) 0.4674(9) 0.046(3) Uiso 0.25 1 d P
C73 C 0.463(2) 0.392(2) 0.5672(16) 0.079(6) Uiso 0.25 1 d P
C74 C 0.4804(13) 0.4795(12) 0.4001(8) 0.041(3) Uiso 0.25 1 d P
C75 C 0.4767(19) 0.3135(19) 0.5478(12) 0.069(5) Uiso 0.25 1 d P
Mo1 Mo 0.066711(17) 0.910093(16) 0.836184(11) 0.01715(6) Uani 1 1 d .
N1 N 0.0102(2) 1.00051(18) 0.90857(12) 0.0241(4) Uani 1 1 d .
N2 N 0.05299(17) 0.77529(17) 0.91009(12) 0.0190(4) Uani 1 1 d .
O1 O 0.22631(15) 0.82087(15) 0.83791(11) 0.0236(4) Uani 1 1 d .
O2 O 0.10348(15) 0.99032(14) 0.75401(10) 0.0203(3) Uani 1 1 d .
O3 O -0.06347(15) 0.90624(16) 0.80677(10) 0.0223(3) Uani 1 1 d .
Si1 Si 0.35702(6) 0.75319(5) 0.85359(4) 0.01840(13) Uani 1 1 d .
Si2 Si 0.11052(6) 1.10356(5) 0.72653(4) 0.01689(12) Uani 1 1 d .
Si3 Si -0.10670(6) 0.85765(6) 0.74540(4) 0.02104(13) Uani 1 1 d .

loop_
_atom_site_aniso_label
_atom_site_aniso_U_11
_atom_site_aniso_U_22
_atom_site_aniso_U_33
_atom_site_aniso_U_23
_atom_site_aniso_U_13
_atom_site_aniso_U_12
C1 0.0330(14) 0.0238(12) 0.0242(12) -0.0031(9) 0.0009(10) -0.0166(11)
C2 0.0436(16) 0.0307(14) 0.0211(12) -0.0013(10) 0.0010(11) -0.0206(13)
C3 0.0294(13) 0.0248(12) 0.0292(13) 0.0060(10) -0.0052(10) -0.0158(11)
C4 0.0274(13) 0.0179(11) 0.0320(13) -0.0007(9) -0.0014(10) -0.0090(10)
C5 0.0267(12) 0.0234(11) 0.0212(11) -0.0007(9) -0.0012(9) -0.0113(10)
C6 0.0168(10) 0.0245(11) 0.0207(11) 0.0052(9) -0.0034(8) -0.0074(9)
C7 0.0208(12) 0.0395(15) 0.0268(13) 0.0029(11) -0.0015(10) -0.0103(11)
C8 0.0296(14) 0.0435(17) 0.0233(13) -0.0030(12) 0.0007(11) -0.0090(13)
C9 0.0345(15) 0.0340(14) 0.0234(12) -0.0039(11) -0.0075(11) -0.0078(12)
C10 0.0246(12) 0.0310(13) 0.0284(13) -0.0026(10) -0.0078(10) -0.0089(11)
C11 0.0192(11) 0.0259(12) 0.0211(11) 0.0005(9) -0.0041(9) -0.0078(9)
C12 0.0182(10) 0.0183(10) 0.0229(11) -0.0001(8) -0.0057(8) -0.0070(9)
C13 0.0186(11) 0.0206(11) 0.0277(12) -0.0010(9) -0.0079(9) -0.0056(9)
C14 0.0171(11) 0.0268(12) 0.0310(13) -0.0064(10) -0.0014(10) -0.0043(10)
C15 0.0277(14) 0.0349(15) 0.0261(13) -0.0033(11) 0.0045(11) -0.0070(12)
C16 0.0303(14) 0.0372(16) 0.0261(13) 0.0061(11) -0.0017(11) -0.0040(12)
C17 0.0197(11) 0.0272(12) 0.0255(12) 0.0020(10) -0.0029(9) -0.0017(10)
C18 0.0188(12) 0.0233(13) 0.075(2) 0.0191(14) -0.0187(14) -0.0123(10)
C19 0.074(3) 0.067(3) 0.101(3) 0.062(3) -0.068(3) -0.059(2)
C20 0.074(3) 0.060(3) 0.119(4) 0.057(3) -0.067(3) -0.049(3)
C21 0.036(2) 0.051(2) 0.100(4) 0.027(3) -0.029(2) -0.0108(18)
C22 0.0215(16) 0.054(3) 0.153(6) -0.036(3) 0.014(2) -0.0148(17)
C23 0.0264(16) 0.0277(16) 0.117(4) -0.021(2) 0.023(2) -0.0140(13)
C24 0.0190(10) 0.0177(10) 0.0208(10) 0.0006(8) -0.0033(8) -0.0077(8)
C25 0.0257(12) 0.0184(10) 0.0228(11) 0.0007(9) -0.0015(9) -0.0085(9)
C26 0.0375(15) 0.0236(12) 0.0327(14) -0.0027(10) -0.0021(11) -0.0181(12)
C27 0.0434(17) 0.0360(15) 0.0349(15) -0.0030(12) -0.0127(13) -0.0251(14)
C28 0.0389(15) 0.0309(14) 0.0332(14) 0.0065(11) -0.0195(12) -0.0189(12)
C29 0.0249(12) 0.0207(11) 0.0283(12) 0.0009(9) -0.0089(10) -0.0101(10)
C30 0.0180(10) 0.0167(10) 0.0218(10) 0.0005(8) -0.0052(8) -0.0060(8)
C31 0.0225(11) 0.0214(11) 0.0245(12) 0.0022(9) -0.0059(9) -0.0052(9)
C32 0.0289(13) 0.0231(12) 0.0331(14) 0.0038(10) -0.0134(11) -0.0027(10)
C33 0.0189(11) 0.0231(12) 0.0449(16) -0.0060(11) -0.0085(11) -0.0017(10)
C34 0.0202(12) 0.0278(13) 0.0367(15) -0.0056(11) -0.0006(10) -0.0058(10)
C35 0.0213(12) 0.0257(12) 0.0261(12) 0.0002(10) -0.0030(9) -0.0053(10)
C36 0.0175(10) 0.0217(11) 0.0183(10) 0.0020(8) -0.0036(8) -0.0019(9)
C37 0.0246(12) 0.0269(12) 0.0251(12) 0.0022(10) -0.0006(10) -0.0075(10)
C38 0.0290(14) 0.0392(16) 0.0283(14) 0.0069(12) 0.0033(11) -0.0101(12)
C39 0.0344(15) 0.0424(17) 0.0194(12) 0.0023(11) 0.0023(11) -0.0035(13)
C40 0.0386(16) 0.0422(17) 0.0218(13) -0.0057(12) -0.0058(11) -0.0085(14)
C41 0.0291(13) 0.0351(14) 0.0219(12) -0.0027(10) -0.0047(10) -0.0107(12)
C42 0.0178(10) 0.0269(12) 0.0209(11) -0.0050(9) -0.0046(9) -0.0062(9)
C43 0.0220(12) 0.0324(13) 0.0269(12) -0.0044(10) -0.0068(10) -0.0114(11)
C44 0.0190(12) 0.0424(16) 0.0327(14) -0.0082(12) -0.0059(10) -0.0092(11)
C45 0.0232(13) 0.0359(15) 0.0399(16) -0.0111(13) -0.0103(12) 0.0014(12)
C46 0.0332(15) 0.0242(13) 0.0497(18) -0.0053(12) -0.0156(14) -0.0041(12)
C47 0.0236(12) 0.0284(13) 0.0366(14) -0.0034(11) -0.0089(11) -0.0099(11)
C48 0.0182(11) 0.0251(12) 0.0327(13) -0.0020(10) -0.0103(10) -0.0077(9)
C49 0.0342(15) 0.0261(13) 0.0414(16) -0.0031(12) -0.0187(13) -0.0061(12)
C50 0.050(2) 0.0217(13) 0.064(2) -0.0020(14) -0.0369(18) -0.0067(13)
C51 0.0426(18) 0.0303(15) 0.065(2) 0.0166(15) -0.0326(17) -0.0196(14)
C52 0.0279(14) 0.0359(16) 0.0531(19) 0.0103(14) -0.0114(13) -0.0165(13)
C53 0.0223(12) 0.0282(13) 0.0403(15) 0.0004(11) -0.0042(11) -0.0109(11)
C54 0.0220(12) 0.0312(13) 0.0247(12) -0.0059(10) -0.0030(9) -0.0084(10)
C55 0.0299(14) 0.0399(16) 0.0262(13) -0.0053(11) -0.0065(11) -0.0116(12)
C56 0.0446(18) 0.0503(19) 0.0241(13) -0.0067(13) -0.0029(12) -0.0200(16)
C57 0.0415(18) 0.050(2) 0.0296(15) -0.0099(13) 0.0065(13) -0.0229(16)
C58 0.0266(15) 0.051(2) 0.0440(19) -0.0083(16) 0.0052(13) -0.0051(14)
C59 0.0239(13) 0.0447(18) 0.0335(15) -0.0034(13) -0.0033(11) -0.0037(13)
Mo1 0.01576(9) 0.01648(9) 0.01924(10) 0.00036(7) -0.00506(7) -0.00646(7)
N1 0.0315(11) 0.0200(10) 0.0209(10) -0.0005(8) -0.0065(8) -0.0108(9)
N2 0.0168(9) 0.0193(9) 0.0210(9) 0.0001(7) -0.0036(7) -0.0083(7)
O1 0.0153(8) 0.0222(8) 0.0338(10) 0.0095(7) -0.0092(7) -0.0078(7)
O2 0.0203(8) 0.0186(8) 0.0213(8) 0.0027(6) -0.0055(6) -0.0075(7)
O3 0.0180(8) 0.0289(9) 0.0230(8) 0.0002(7) -0.0067(6) -0.0118(7)
Si1 0.0142(3) 0.0158(3) 0.0261(3) 0.0059(2) -0.0069(2) -0.0067(2)
Si2 0.0156(3) 0.0157(3) 0.0173(3) 0.0012(2) -0.0036(2) -0.0050(2)
Si3 0.0163(3) 0.0248(3) 0.0215(3) -0.0028(2) -0.0048(2) -0.0078(3)

loop_
_atom_type_symbol
_atom_type_description
_atom_type_scat_dispersion_real
_atom_type_scat_dispersion_imag
_atom_type_scat_source
C C 0.0033 0.0016 'International Tables Vol C Tables 4.2.6.8 and 6.1.1.4'
H H 0.0000 0.0000 'International Tables Vol C Tables 4.2.6.8 and 6.1.1.4'
Mo Mo -1.6832 0.6857 'International Tables Vol C Tables 4.2.6.8 and 6.1.1.4'
N N 0.0061 0.0033 'International Tables Vol C Tables 4.2.6.8 and 6.1.1.4'
O O 0.0106 0.0060 'International Tables Vol C Tables 4.2.6.8 and 6.1.1.4'
Si Si 0.0817 0.0704 'International Tables Vol C Tables 4.2.6.8 and 6.1.1.4'

loop_
_exptl_crystal_face_index_h
_exptl_crystal_face_index_k
_exptl_crystal_face_index_l
_exptl_crystal_face_perp_dist
0.0 -1.0 0.0 0.06
0.0 1.0 0.0 0.06
-2.0 -1.0 0.0 0.11
2.0 1.0 0.0 0.11
0.0 0.0 -1.0 0.05
0.0 0.0 1.0 0.05

loop_
_geom_angle_atom_site_label_1
_geom_angle_atom_site_label_2
_geom_angle_atom_site_label_3
_geom_angle
_geom_angle_site_symmetry_1
_geom_angle_site_symmetry_3
_geom_angle_publ_flag
N2 C1 C2 122.3(2) . . y
C1 C2 C3 119.6(3) . . y
C4 C3 C2 118.7(2) . . y
C3 C4 C5 118.3(2) . . y
N2 C5 C4 123.1(2) . . y
C7 C6 C11 117.7(2) . . y
C7 C6 Si1 120.6(2) . . y
C11 C6 Si1 121.67(19) . . y
C8 C7 C6 121.3(3) . . y
C7 C8 C9 120.1(3) . . y
C8 C9 C10 119.7(3) . . y
C11 C10 C9 120.0(3) . . y
C10 C11 C6 121.1(2) . . y
C17 C12 C13 118.1(2) . . y
C17 C12 Si1 119.53(19) . . y
C13 C12 Si1 122.38(19) . . y
C14 C13 C12 121.1(2) . . y
C15 C14 C13 119.9(2) . . y
C14 C15 C16 120.3(3) . . y
C15 C16 C17 119.8(3) . . y
C16 C17 C12 120.9(3) . . y
C23 C18 C19 118.5(4) . . y
C23 C18 Si1 120.4(3) . . y
C19 C18 Si1 121.0(3) . . y
C20 C19 C18 124.3(5) . . y
C21 C20 C19 116.7(5) . . y
C20 C21 C22 125.5(5) . . y
C21 C22 C23 116.6(5) . . y
C18 C23 C22 118.0(5) . . y
C29 C24 C25 117.5(2) . . y
C29 C24 Si2 122.80(18) . . y
C25 C24 Si2 119.68(19) . . y
C26 C25 C24 120.9(2) . . y
C27 C26 C25 120.3(3) . . y
C26 C27 C28 120.0(3) . . y
C29 C28 C27 119.6(3) . . y
C28 C29 C24 121.7(2) . . y
C31 C30 C35 118.0(2) . . y
C31 C30 Si2 122.22(19) . . y
C35 C30 Si2 119.75(19) . . y
C30 C31 C32 121.3(3) . . y
C33 C32 C31 119.8(3) . . y
C32 C33 C34 119.9(3) . . y
C33 C34 C35 120.0(3) . . y
C34 C35 C30 120.9(3) . . y
C37 C36 C41 117.3(2) . . y
C37 C36 Si2 122.8(2) . . y
C41 C36 Si2 119.9(2) . . y
C38 C37 C36 121.7(3) . . y
C39 C38 C37 120.0(3) . . y
C38 C39 C40 119.6(3) . . y
C39 C40 C41 120.6(3) . . y
C40 C41 C36 120.7(3) . . y
C47 C42 C43 118.0(2) . . y
C47 C42 Si3 119.3(2) . . y
C43 C42 Si3 122.7(2) . . y
C44 C43 C42 120.6(3) . . y
C45 C44 C43 120.3(3) . . y
C44 C45 C46 120.0(3) . . y
C45 C46 C47 120.0(3) . . y
C46 C47 C42 121.0(3) . . y
C49 C48 C53 117.5(3) . . y
C49 C48 Si3 122.5(2) . . y
C53 C48 Si3 120.0(2) . . y
C48 C49 C50 121.1(3) . . y
C51 C50 C49 120.4(3) . . y
C50 C51 C52 119.9(3) . . y
C51 C52 C53 119.9(3) . . y
C52 C53 C48 121.2(3) . . y
C55 C54 C59 117.0(3) . . y
C55 C54 Si3 122.2(2) . . y
C59 C54 Si3 120.8(2) . . y
C54 C55 C56 121.5(3) . . y
C57 C56 C55 120.4(3) . . y
C56 C57 C58 119.3(3) . . y
C59 C58 C57 119.6(3) . . y
C58 C59 C54 122.1(3) . . y
C64 C60 C61 25.0(9) . . n
C64 C60 C63 53.9(10) . . n
C61 C60 C63 29.7(4) . . n
C64 C61 C63 125.6(15) . . n
C64 C61 C66 152.6(13) . . n
C63 C61 C66 27.0(8) . . n
C64 C61 C62 93.8(12) . . n
C63 C61 C62 139.1(11) . . n
C66 C61 C62 113.1(7) . . n
C64 C61 C60 29.6(10) . . n
C63 C61 C60 98.1(10) . . n
C66 C61 C60 124.3(8) . . n
C62 C61 C60 122.6(8) . . n
C64 C61 C65 65.5(11) . . n
C63 C61 C65 164.8(11) . . n
C66 C61 C65 141.2(7) . . n
C62 C61 C65 28.4(4) . . n
C60 C61 C65 94.4(7) . . n
C64 C61 C62 171.6(13) . 2_566 n
C63 C61 C62 50.7(8) . 2_566 n
C66 C61 C62 24.5(4) . 2_566 n
C62 C61 C62 88.7(6) . 2_566 n
C60 C61 C62 148.7(8) . 2_566 n
C65 C61 C62 116.7(6) . 2_566 n
C65 C62 C66 137.6(16) . 2_566 n
C65 C62 C63 157.6(14) . 2_566 n
C66 C62 C63 20.0(8) 2_566 2_566 n
C65 C62 C61 79.2(11) . . n
C66 C62 C61 141.1(12) 2_566 . n
C63 C62 C61 122.6(8) 2_566 . n
C65 C62 C64 52.5(10) . . n
C66 C62 C64 165.5(12) 2_566 . n
C63 C62 C64 149.2(9) 2_566 . n
C61 C62 C64 26.7(4) . . n
C65 C62 C61 166.8(13) . 2_566 n
C66 C62 C61 50.2(8) 2_566 2_566 n
C63 C62 C61 31.5(5) 2_566 2_566 n
C61 C62 C61 91.3(6) . 2_566 n
C64 C62 C61 117.7(7) . 2_566 n
C66 C63 C61 116.8(16) . . n
C66 C63 C62 21.3(8) . 2_566 n
C61 C63 C62 97.8(11) . 2_566 n
C66 C63 C64 141.2(15) . . n
C61 C63 C64 24.4(7) . . n
C62 C63 C64 121.9(10) 2_566 . n
C66 C63 C60 164.8(14) . . n
C61 C63 C60 52.2(8) . . n
C62 C63 C60 149.9(9) 2_566 . n
C64 C63 C60 28.6(5) . . n
C61 C64 C60 125.4(17) . . n
C61 C64 C65 84.2(12) . . n
C60 C64 C65 148.3(15) . . n
C61 C64 C63 30.0(9) . . n
C60 C64 C63 97.5(12) . . n
C65 C64 C63 113.5(10) . . n
C61 C64 C62 59.4(10) . . n
C60 C64 C62 168.2(13) . . n
C65 C64 C62 24.8(4) . . n
C63 C64 C62 88.9(8) . . n
C62 C65 C64 102.7(12) . . n
C62 C65 C66 21.6(9) . 2_566 n
C64 C65 C66 123.5(8) . 2_566 n
C62 C65 C61 72.4(10) . . n
C64 C65 C61 30.3(5) . . n
C66 C65 C61 93.3(6) 2_566 . n
C63 C66 C62 138.7(15) . 2_566 n
C63 C66 C65 159.5(13) . 2_566 n
C62 C66 C65 20.9(8) 2_566 2_566 n
C63 C66 C61 36.2(10) . . n
C62 C66 C61 105.3(10) 2_566 . n
C65 C66 C61 125.4(7) 2_566 . n
C70 C67 C72 114.3(19) . . n
C70 C67 C74 99.8(17) . . n
C72 C67 C74 114(2) . . n
C70 C67 C69 144.8(16) . . n
C72 C67 C69 70.4(15) . . n
C74 C67 C69 51.6(12) . . n
C70 C67 C73 52.4(14) . 2_666 n
C72 C67 C73 68.7(17) . 2_666 n
C74 C67 C73 143.5(19) . 2_666 n
C69 C67 C73 137.7(15) . 2_666 n
C70 C67 C71 83.3(13) . 2_666 n
C72 C67 C71 41.0(13) . 2_666 n
C74 C67 C71 149.7(16) . 2_666 n
C69 C67 C71 111.2(11) . 2_666 n
C73 C67 C71 31.2(10) 2_666 2_666 n
C70 C67 C68 146.5(14) . . n
C72 C67 C68 59.7(14) . . n
C74 C67 C68 60.9(12) . . n
C69 C67 C68 10.8(7) . . n
C73 C67 C68 127.4(14) 2_666 . n
C71 C67 C68 100.4(9) 2_666 . n
C69 C68 C71 166(3) . . n
C69 C68 C72 117(2) . 2_666 n
C71 C68 C72 48.9(11) . 2_666 n
C69 C68 C72 59(2) . . n
C71 C68 C72 107.2(13) . . n
C72 C68 C72 58.5(12) 2_666 . n
C69 C68 C74 14.9(18) . . n
C71 C68 C74 163.6(14) . . n
C72 C68 C74 119.5(12) 2_666 . n
C72 C68 C74 61.4(9) . . n
C69 C68 C73 164(2) . . n
C71 C68 C73 12.6(13) . . n
C72 C68 C73 54.9(12) 2_666 . n
C72 C68 C73 113.0(13) . . n
C74 C68 C73 174.3(13) . . n
C69 C68 C67 28.3(18) . . n
C71 C68 C67 137.8(12) . . n
C72 C68 C67 88.9(10) 2_666 . n
C72 C68 C67 30.8(7) . . n
C74 C68 C67 33.0(7) . . n
C73 C68 C67 141.8(12) . . n
C69 C68 C75 159(2) . . n
C71 C68 C75 34.9(11) . . n
C72 C68 C75 83.8(11) 2_666 . n
C72 C68 C75 141.6(12) . . n
C74 C68 C75 152.7(11) . . n
C73 C68 C75 32.1(10) . . n
C67 C68 C75 172.4(10) . . n
C68 C69 C74 158(3) . . n
C68 C69 C67 141(2) . . n
C74 C69 C67 46.1(10) . . n
C68 C69 C72 101(2) . . n
C74 C69 C72 81.4(13) . . n
C67 C69 C72 39.8(8) . . n
C68 C69 C71 9.2(17) . . n
C74 C69 C71 159.3(14) . . n
C67 C69 C71 132.0(11) . . n
C72 C69 C71 92.4(11) . . n
C68 C69 C72 46.6(19) . 2_666 n
C74 C69 C72 134.4(14) . 2_666 n
C67 C69 C72 94.5(11) . 2_666 n
C72 C69 C72 55.2(12) . 2_666 n
C71 C69 C72 37.5(7) . 2_666 n
C67 C70 C73 91.0(18) . 2_666 n
C67 C70 C74 41.8(11) . . n
C73 C70 C74 127.7(17) 2_666 . n
C67 C70 C72 33.0(11) . . n
C73 C70 C72 63.4(15) 2_666 . n
C74 C70 C72 64.4(10) . . n
C67 C70 C71 64.4(11) . 2_666 n
C73 C70 C71 27.0(14) 2_666 2_666 n
C74 C70 C71 101.3(10) . 2_666 n
C72 C70 C71 37.0(7) . 2_666 n
C73 C71 C68 153(3) . . n
C73 C71 C72 104(3) . 2_666 n
C68 C71 C72 86.4(15) . 2_666 n
C73 C71 C75 52(2) . . n
C68 C71 C75 121.6(16) . . n
C72 C71 C75 152.0(19) 2_666 . n
C73 C71 C69 153(2) . . n
C68 C71 C69 5.1(9) . . n
C72 C71 C69 81.4(13) 2_666 . n
C75 C71 C69 126.6(14) . . n
C73 C71 C67 74(2) . 2_666 n
C68 C71 C67 121.7(14) . 2_666 n
C72 C71 C67 35.6(11) 2_666 2_666 n
C75 C71 C67 116.4(14) . 2_666 n
C69 C71 C67 116.8(10) . 2_666 n
C73 C71 C70 42(2) . 2_666 n
C68 C71 C70 146.4(13) . 2_666 n
C72 C71 C70 63.4(12) 2_666 2_666 n
C75 C71 C70 89.8(13) . 2_666 n
C69 C71 C70 141.5(10) . 2_666 n
C67 C71 C70 32.3(6) 2_666 2_666 n
C73 C71 C72 141(2) . . n
C68 C71 C72 46.1(9) . . n
C72 C71 C72 40.6(15) 2_666 . n
C75 C71 C72 166.3(14) . . n
C69 C71 C72 41.2(7) . . n
C67 C71 C72 75.6(10) 2_666 . n
C70 C71 C72 103.6(9) 2_666 . n
C67 C72 C71 103.4(19) . 2_666 n
C67 C72 C69 69.8(15) . . n
C71 C72 C69 170.6(19) 2_666 . n
C67 C72 C68 147(2) . 2_666 n
C71 C72 C68 44.7(10) 2_666 2_666 n
C69 C72 C68 140.9(15) . 2_666 n
C67 C72 C72 143(3) . 2_666 n
C71 C72 C72 111(2) 2_666 2_666 n
C69 C72 C72 74.1(14) . 2_666 n
C68 C72 C72 66.9(14) 2_666 2_666 n
C67 C72 C73 75.6(17) . 2_666 n
C71 C72 C73 32.9(13) 2_666 2_666 n
C69 C72 C73 143.7(18) . 2_666 n
C68 C72 C73 75.4(15) 2_666 2_666 n
C72 C72 C73 142(2) 2_666 2_666 n
C67 C72 C70 32.7(11) . . n
C71 C72 C70 79.6(13) 2_666 . n
C69 C72 C70 96.3(13) . . n
C68 C72 C70 122.6(14) 2_666 . n
C72 C72 C70 166(2) 2_666 . n
C73 C72 C70 47.4(12) 2_666 . n
C67 C72 C68 89.5(16) . . n
C71 C72 C68 165.3(18) 2_666 . n
C69 C72 C68 19.7(6) . . n
C68 C72 C68 121.5(12) 2_666 . n
C72 C72 C68 54.6(12) 2_666 . n
C73 C72 C68 161.7(18) 2_666 . n
C70 C72 C68 115.0(13) . . n
C67 C72 C74 34.2(12) . . n
C71 C72 C74 134.4(17) 2_666 . n
C69 C72 C74 41.4(8) . . n
C68 C72 C74 173.3(15) 2_666 . n
C72 C72 C74 114.2(18) 2_666 . n
C73 C72 C74 102.4(16) 2_666 . n
C70 C72 C74 55.1(9) . . n
C68 C72 C74 60.0(9) . . n
C67 C72 C69 163.2(19) . 2_666 n
C71 C72 C69 61.1(12) 2_666 2_666 n
C69 C72 C69 124.8(12) . 2_666 n
C68 C72 C69 16.4(6) 2_666 2_666 n
C72 C72 C69 50.7(12) 2_666 2_666 n
C73 C72 C69 91.1(15) 2_666 2_666 n
C70 C72 C69 137.7(13) . 2_666 n
C68 C72 C69 105.3(10) . 2_666 n
C74 C72 C69 162.5(14) . 2_666 n
C67 C72 C71 116.1(17) . . n
C71 C72 C71 139.4(15) 2_666 . n
C69 C72 C71 46.4(8) . . n
C68 C72 C71 94.8(10) 2_666 . n
C72 C72 C71 28.0(10) 2_666 . n
C73 C72 C71 166.1(17) 2_666 . n
C70 C72 C71 140.4(12) . . n
C68 C72 C71 26.7(6) . . n
C74 C72 C71 86.2(10) . . n
C69 C72 C71 78.6(8) 2_666 . n
C71 C73 C75 91(3) . . n
C71 C73 C70 111(3) . 2_666 n
C75 C73 C70 142(3) . 2_666 n
C71 C73 C72 43.2(18) . 2_666 n
C75 C73 C72 132(3) . 2_666 n
C70 C73 C72 69.3(16) 2_666 2_666 n
C71 C73 C67 75(2) . 2_666 n
C75 C73 C67 142(3) . 2_666 n
C70 C73 C67 36.6(10) 2_666 2_666 n
C72 C73 C67 35.7(10) 2_666 2_666 n
C71 C73 C68 14.8(15) . . n
C75 C73 C68 90(2) . . n
C70 C73 C68 119(2) 2_666 . n
C72 C73 C68 49.8(12) 2_666 . n
C67 C73 C68 84.6(15) 2_666 . n
C67 C74 C69 82.4(15) . . n
C67 C74 C70 38.3(10) . . n
C69 C74 C70 117.5(15) . . n
C67 C74 C68 86.1(14) . . n
C69 C74 C68 7.4(9) . . n
C70 C74 C68 119.1(12) . . n
C67 C74 C72 31.8(11) . . n
C69 C74 C72 57.2(11) . . n
C70 C74 C72 60.5(10) . . n
C68 C74 C72 58.6(9) . . n
C73 C75 C71 36.5(16) . . n
C73 C75 C68 57.6(19) . . n
C71 C75 C68 23.6(7) . . n
N1 Mo1 O1 107.72(10) . . y
N1 Mo1 O2 103.37(9) . . y
O1 Mo1 O2 93.22(8) . . y
N1 Mo1 O3 105.53(10) . . y
O1 Mo1 O3 141.92(8) . . y
O2 Mo1 O3 96.70(8) . . y
N1 Mo1 N2 92.22(9) . . y
O1 Mo1 N2 78.92(7) . . y
O2 Mo1 N2 164.11(7) . . y
O3 Mo1 N2 81.80(8) . . y
C1 N2 C5 118.1(2) . . y
C1 N2 Mo1 121.51(17) . . y
C5 N2 Mo1 120.31(17) . . y
Si1 O1 Mo1 170.47(13) . . y
Si2 O2 Mo1 147.25(11) . . y
Si3 O3 Mo1 146.06(12) . . y
O1 Si1 C6 110.34(11) . . y
O1 Si1 C12 106.57(10) . . y
C6 Si1 C12 111.85(11) . . y
O1 Si1 C18 109.66(11) . . y
C6 Si1 C18 108.22(14) . . y
C12 Si1 C18 110.20(14) . . y
O2 Si2 C36 107.38(11) . . y
O2 Si2 C30 109.61(10) . . y
C36 Si2 C30 111.25(11) . . y
O2 Si2 C24 111.30(10) . . y
C36 Si2 C24 108.63(11) . . y
C30 Si2 C24 108.68(11) . . y
O3 Si3 C42 107.54(11) . . y
O3 Si3 C54 109.24(11) . . y
C42 Si3 C54 110.43(12) . . y
O3 Si3 C48 108.28(11) . . y
C42 Si3 C48 110.84(12) . . y
C54 Si3 C48 110.44(13) . . y

loop_
_geom_bond_atom_site_label_1
_geom_bond_atom_site_label_2
_geom_bond_distance
_geom_bond_site_symmetry_2
_geom_bond_publ_flag
C1 N2 1.336(3) . y
C1 C2 1.379(4) . y
C2 C3 1.386(4) . y
C3 C4 1.381(4) . y
C4 C5 1.389(4) . y
C5 N2 1.343(3) . y
C6 C7 1.403(4) . y
C6 C11 1.405(3) . y
C6 Si1 1.870(3) . y
C7 C8 1.390(4) . y
C8 C9 1.391(5) . y
C9 C10 1.393(4) . y
C10 C11 1.393(4) . y
C12 C17 1.401(4) . y
C12 C13 1.402(3) . y
C12 Si1 1.871(3) . y
C13 C14 1.390(4) . y
C14 C15 1.382(4) . y
C15 C16 1.391(4) . y
C16 C17 1.392(4) . y
C18 C23 1.376(6) . y
C18 C19 1.414(6) . y
C18 Si1 1.872(3) . y
C19 C20 1.372(5) . y
C20 C21 1.314(8) . y
C21 C22 1.402(8) . y
C22 C23 1.487(7) . y
C24 C29 1.396(4) . y
C24 C25 1.413(3) . y
C24 Si2 1.874(3) . y
C25 C26 1.392(4) . y
C26 C27 1.385(5) . y
C27 C28 1.393(4) . y
C28 C29 1.392(4) . y
C30 C31 1.396(3) . y
C30 C35 1.402(4) . y
C30 Si2 1.873(2) . y
C31 C32 1.397(4) . y
C32 C33 1.385(4) . y
C33 C34 1.392(4) . y
C34 C35 1.394(4) . y
C36 C37 1.396(4) . y
C36 C41 1.402(4) . y
C36 Si2 1.870(2) . y
C37 C38 1.392(4) . y
C38 C39 1.378(5) . y
C39 C40 1.380(5) . y
C40 C41 1.396(4) . y
C42 C47 1.400(4) . y
C42 C43 1.402(4) . y
C42 Si3 1.869(3) . y
C43 C44 1.397(4) . y
C44 C45 1.378(5) . y
C45 C46 1.387(5) . y
C46 C47 1.391(4) . y
C48 C49 1.394(4) . y
C48 C53 1.411(4) . y
C48 Si3 1.877(3) . y
C49 C50 1.400(5) . y
C50 C51 1.379(6) . y
C51 C52 1.389(5) . y
C52 C53 1.394(4) . y
C54 C55 1.395(4) . y
C54 C59 1.401(4) . y
C54 Si3 1.873(3) . y
C55 C56 1.400(4) . y
C56 C57 1.383(5) . y
C57 C58 1.398(5) . y
C58 C59 1.394(4) . y
C60 C64 0.895(13) . y
C60 C61 1.478(13) . y
C60 C63 1.852(16) . y
C61 C64 0.767(11) . y
C61 C63 0.927(12) . y
C61 C66 1.401(10) . y
C61 C62 1.468(11) . y
C61 C65 1.513(11) . y
C61 C62 1.759(13) 2_566 y
C62 C65 0.732(10) . y
C62 C66 0.756(9) 2_566 y
C62 C63 1.374(14) 2_566 y
C62 C64 1.702(15) . y
C62 C61 1.759(13) 2_566 y
C63 C66 0.712(11) . y
C63 C62 1.374(14) 2_566 y
C63 C64 1.509(15) . y
C64 C65 1.383(13) . y
C65 C66 1.387(10) 2_566 y
C66 C62 0.756(9) 2_566 y
C66 C65 1.387(10) 2_566 y
C67 C70 0.885(13) . y
C67 C72 0.893(17) . y
C67 C74 0.952(17) . y
C67 C69 1.310(16) . y
C67 C73 1.48(3) 2_666 y
C67 C71 1.492(16) 2_666 y
C67 C68 1.742(16) . y
C68 C69 0.517(13) . y
C68 C71 0.939(13) . y
C68 C72 1.333(19) 2_666 y
C68 C72 1.504(19) . y
C68 C74 1.526(18) . y
C68 C73 1.69(3) . y
C68 C75 2.00(2) . y
C69 C74 1.035(17) . y
C69 C72 1.315(19) . y
C69 C71 1.446(15) . y
C69 C72 1.63(2) 2_666 y
C70 C73 1.17(3) 2_666 y
C70 C74 1.406(18) . y
C70 C72 1.494(19) . y
C70 C71 1.643(16) 2_666 y
C71 C73 0.80(3) . y
C71 C72 1.006(18) 2_666 y
C71 C75 1.34(2) . y
C71 C67 1.492(16) 2_666 y
C71 C70 1.643(16) 2_666 y
C71 C72 1.99(2) . y
C72 C71 1.007(18) 2_666 y
C72 C68 1.333(19) 2_666 y
C72 C72 1.39(3) 2_666 y
C72 C73 1.43(3) 2_666 y
C72 C74 1.55(2) . y
C72 C69 1.63(2) 2_666 y
C73 C75 1.06(3) . y
C73 C70 1.17(3) 2_666 y
C73 C72 1.43(3) 2_666 y
C73 C67 1.48(3) 2_666 y
Mo1 N1 1.653(2) . y
Mo1 O1 1.9050(17) . y
Mo1 O2 1.9097(18) . y
Mo1 O3 1.9129(17) . y
Mo1 N2 2.267(2) . y
O1 Si1 1.6290(18) . y
O2 Si2 1.6283(18) . y
O3 Si3 1.6358(19) . y
